data_7008080
loop_
_publ_author_name
'Li, Jian-Rong'
'Bu, Xian-He'
'Jiao, Jiao'
'Du, Wen-Ping'
'Xu, Xiu-Hua'
'Zhang, Ruo-Hua'

_publ_section_title
;
 Novel dithioether-silver(I) coordination architectures: structural
 diversities by varying the spacers and terminal groups of ligands.
;
_journal_issue 3
_journal_name_full 'Dalton transactions (Cambridge, England : 2003)'
_journal_page_first 464
_journal_page_last 474
_journal_paper_doi 10.1039/b416576b
_journal_year 2005
_chemical_formula_sum 'C32 H36 Ag Cl O4 S4'
_chemical_formula_weight 756.17
_chemical_name_systematic
;
?
;
_space_group_IT_number 14
_symmetry_cell_setting monoclinic
_symmetry_space_group_name_Hall '-P 2ybc'
_symmetry_space_group_name_H-M 'P 1 21/c 1'
_atom_sites_solution_hydrogens geom
_atom_sites_solution_primary direct
_atom_sites_solution_secondary difmap
_audit_creation_method SHELXL-97
_cell_angle_alpha 90.00
_cell_angle_beta 116.710(6)
_cell_angle_gamma 90.00
_cell_formula_units_Z 4
_cell_length_a 14.908(6)
_cell_length_b 18.868(7)
_cell_length_c 13.658(5)
_cell_measurement_reflns_used 997
_cell_measurement_temperature 293(2)
_cell_measurement_theta_max 22.3781
_cell_measurement_theta_min 3.3396
_cell_volume 3432(2)
_computing_cell_refinement 'Bruker SMART'
_computing_data_collection 'Bruker SMART'
_computing_data_reduction 'Bruker SAINT'
_computing_molecular_graphics 'Bruker SHELXTL'
_computing_publication_material 'Bruker SHELXTL'
_computing_structure_refinement 'SHELXL-97 (Sheldrick, 1997)'
_computing_structure_solution 'SHELXS-97 (Sheldrick, 1990)'
_diffrn_ambient_temperature 293(2)
_diffrn_measured_fraction_theta_full 0.991
_diffrn_measured_fraction_theta_max 0.991
_diffrn_measurement_device_type 'Bruker CCD area detector'
_diffrn_measurement_method 'phi and omega scans'
_diffrn_radiation_monochromator graphite
_diffrn_radiation_source 'fine-focus sealed tube'
_diffrn_radiation_type MoK\a
_diffrn_radiation_wavelength 0.71073
_diffrn_reflns_av_R_equivalents 0.0399
_diffrn_reflns_av_sigmaI/netI 0.0533
_diffrn_reflns_limit_h_max 17
_diffrn_reflns_limit_h_min -18
_diffrn_reflns_limit_k_max 23
_diffrn_reflns_limit_k_min -23
_diffrn_reflns_limit_l_max 12
_diffrn_reflns_limit_l_min -17
_diffrn_reflns_number 19635
_diffrn_reflns_theta_full 26.50
_diffrn_reflns_theta_max 26.50
_diffrn_reflns_theta_min 1.53
_diffrn_standards_decay_% 0
_diffrn_standards_interval_count 0
_diffrn_standards_interval_time 0
_diffrn_standards_number 0
_exptl_absorpt_coefficient_mu 0.943
_exptl_absorpt_correction_T_max 0.8054
_exptl_absorpt_correction_T_min 0.7524
_exptl_absorpt_correction_type multi-scan
_exptl_absorpt_process_details sadabs
_exptl_crystal_colour Colorless
_exptl_crystal_density_diffrn 1.464
_exptl_crystal_density_meas ?
_exptl_crystal_density_method 'not measured'
_exptl_crystal_description Mast
_exptl_crystal_F_000 1552
_exptl_crystal_size_max 0.32
_exptl_crystal_size_mid 0.26
_exptl_crystal_size_min 0.24
_refine_diff_density_max 0.601
_refine_diff_density_min -0.328
_refine_diff_density_rms 0.104
_refine_ls_extinction_coef 0.0026(4)
_refine_ls_extinction_expression Fc^*^=kFc[1+0.001xFc^2^\l^3^/sin(2\q)]^-1/4^
_refine_ls_extinction_method SHELXL
_refine_ls_goodness_of_fit_ref 1.064
_refine_ls_hydrogen_treatment constr
_refine_ls_matrix_type full
_refine_ls_number_parameters 497
_refine_ls_number_reflns 7061
_refine_ls_number_restraints 684
_refine_ls_restrained_S_all 1.050
_refine_ls_R_factor_all 0.1126
_refine_ls_R_factor_gt 0.0492
_refine_ls_shift/su_max 0.001
_refine_ls_shift/su_mean 0.000
_refine_ls_structure_factor_coef Fsqd
_refine_ls_weighting_details 'calc w=1/[\s^2^(Fo^2^)+(0.0659P)^2^+0.0000P] where P=(Fo^2^+2Fc^2^)/3'
_refine_ls_weighting_scheme calc
_refine_ls_wR_factor_gt 0.1072
_refine_ls_wR_factor_ref 0.1406
_reflns_number_gt 3850
_reflns_number_total 7061
_reflns_threshold_expression I>2sigma(I)
_cod_data_source_file b416576b.txt
_cod_data_source_block 030802b
_cod_depositor_comments
;
The following automatic conversions were performed:
'_symmetry_cell_setting' value 'Monoclinic' changed to 'monoclinic'
according to '/home/saulius/struct/CIF-dictionaries/cif_core.dic'
dictionary named 'cif_core.dic' version 2.4.1 from 2010-06-29.

Automatic conversion script
Id: cif_fix_enum 1527 2010-12-29 10:47:43Z saulius 

The following automatic conversions were performed:

'_exptl_crystal_density_meas' value 'None' was changed to '?' - the
value is perceived as not measured.

Automatic conversion script
Id: cif_fix_values 3008 2015-01-20 13:52:24Z robertas 
;
_cod_original_sg_symbol_H-M 'P 2(1)/c'
_cod_database_code 7008080

loop_
_symmetry_equiv_pos_as_xyz
'x, y, z'
'-x, y+1/2, -z+1/2'
'-x, -y, -z'
'x, -y-1/2, z-1/2'

loop_
_atom_site_label
_atom_site_type_symbol
_atom_site_fract_x
_atom_site_fract_y
_atom_site_fract_z
_atom_site_U_iso_or_equiv
_atom_site_adp_type
_atom_site_occupancy
_atom_site_symmetry_multiplicity
_atom_site_calc_flag
_atom_site_refinement_flags
_atom_site_disorder_assembly
_atom_site_disorder_group
Ag1 Ag 0.35563(3) 0.34752(2) 0.15729(3) 0.07568(19) Uani 1 1 d . A .
S1 S 0.47637(9) 0.45564(6) 0.20316(9) 0.0647(3) Uani 1 1 d . A .
S2 S 0.49614(9) 0.27863(6) 0.14816(9) 0.0669(3) Uani 1 1 d D . .
S3 S 0.25357(9) 0.35340(6) 0.26261(9) 0.0653(3) Uani 1 1 d . . .
S4 S 0.18588(9) 0.34797(7) -0.01856(9) 0.0698(3) Uani 1 1 d D . .
C1 C 0.2473(4) 0.5476(3) -0.0058(4) 0.0806(14) Uani 1 1 d . . .
H1A H 0.2344 0.5141 -0.0605 0.097 Uiso 1 1 calc R . .
C2 C 0.1695(4) 0.5897(3) -0.0090(6) 0.1045(19) Uani 1 1 d . . .
H2A H 0.1052 0.5849 -0.0663 0.125 Uiso 1 1 calc R . .
C3 C 0.1876(5) 0.6377(3) 0.0714(7) 0.116(2) Uani 1 1 d . . .
H3A H 0.1356 0.6659 0.0692 0.139 Uiso 1 1 calc R . .
C4 C 0.2814(5) 0.6450(3) 0.1553(6) 0.110(2) Uani 1 1 d . . .
H4A H 0.2929 0.6773 0.2111 0.132 Uiso 1 1 calc R . .
C5 C 0.3591(4) 0.6047(3) 0.1580(5) 0.0860(16) Uani 1 1 d . . .
H5A H 0.4233 0.6110 0.2148 0.103 Uiso 1 1 calc R . .
C6 C 0.3433(4) 0.5550(2) 0.0773(4) 0.0642(12) Uani 1 1 d . . .
C7 C 0.4278(4) 0.5117(3) 0.0811(4) 0.0746(14) Uani 1 1 d . . .
H7A H 0.4807 0.5425 0.0830 0.090 Uiso 1 1 calc R . .
H7B H 0.4049 0.4824 0.0160 0.090 Uiso 1 1 calc R . .
C8 C 0.5792(3) 0.4124(3) 0.1907(4) 0.0736(13) Uani 1 1 d . . .
H8A H 0.6158 0.4478 0.1716 0.088 Uiso 1 1 calc R A .
H8B H 0.6247 0.3931 0.2617 0.088 Uiso 1 1 calc R . .
C9 C 0.5488(4) 0.3536(2) 0.1071(4) 0.0693(12) Uani 1 1 d . A .
H9A H 0.6070 0.3380 0.0988 0.083 Uiso 1 1 calc R . .
H9B H 0.4995 0.3713 0.0368 0.083 Uiso 1 1 calc R . .
C10 C 0.4394(13) 0.2219(18) 0.0269(19) 0.070(7) Uani 0.43(2) 1 d PDU A 1
H10A H 0.4037 0.1832 0.0407 0.084 Uiso 0.43(2) 1 calc PR A 1
H10B H 0.3915 0.2490 -0.0346 0.084 Uiso 0.43(2) 1 calc PR A 1
C11 C 0.5202(12) 0.1921(8) -0.0009(12) 0.090(7) Uani 0.43(2) 1 d PGDU A 1
C12 C 0.5623(15) 0.2275(7) -0.0595(15) 0.076(5) Uani 0.43(2) 1 d PGU A 1
H12A H 0.5350 0.2702 -0.0940 0.091 Uiso 0.43(2) 1 calc PR A 1
C13 C 0.6452(14) 0.1990(9) -0.0665(14) 0.104(6) Uani 0.43(2) 1 d PGU A 1
H13A H 0.6734 0.2227 -0.1057 0.125 Uiso 0.43(2) 1 calc PR A 1
C14 C 0.6860(14) 0.1352(11) -0.0149(14) 0.124(7) Uani 0.43(2) 1 d PGU A 1
H14A H 0.7415 0.1162 -0.0196 0.149 Uiso 0.43(2) 1 calc PR A 1
C15 C 0.6439(19) 0.0998(10) 0.0437(17) 0.135(7) Uani 0.43(2) 1 d PGU A 1
H15A H 0.6712 0.0571 0.0782 0.162 Uiso 0.43(2) 1 calc PR A 1
C16 C 0.5610(17) 0.1283(9) 0.0507(15) 0.104(5) Uani 0.43(2) 1 d PGU A 1
H16A H 0.5328 0.1046 0.0899 0.124 Uiso 0.43(2) 1 calc PR A 1
C10' C 0.4361(10) 0.2361(12) 0.0133(14) 0.071(6) Uani 0.57(2) 1 d PDU A 2
H10C H 0.3778 0.2095 0.0060 0.085 Uiso 0.57(2) 1 calc PR A 2
H10D H 0.4140 0.2719 -0.0438 0.085 Uiso 0.57(2) 1 calc PR A 2
C11' C 0.5104(9) 0.1869(7) 0.0008(8) 0.075(4) Uani 0.57(2) 1 d PGDU A 2
C12' C 0.5779(12) 0.2162(7) -0.0324(13) 0.099(5) Uani 0.57(2) 1 d PGU A 2
H12B H 0.5764 0.2645 -0.0461 0.119 Uiso 0.57(2) 1 calc PR A 2
C13' C 0.6475(11) 0.1731(10) -0.0453(13) 0.122(5) Uani 0.57(2) 1 d PGU A 2
H13B H 0.6926 0.1927 -0.0675 0.146 Uiso 0.57(2) 1 calc PR A 2
C14' C 0.6497(11) 0.1008(10) -0.0249(10) 0.141(7) Uani 0.57(2) 1 d PGU A 2
H14B H 0.6963 0.0720 -0.0335 0.169 Uiso 0.57(2) 1 calc PR A 2
C15' C 0.5822(14) 0.0715(7) 0.0084(9) 0.132(6) Uani 0.57(2) 1 d PGU A 2
H15B H 0.5837 0.0232 0.0220 0.159 Uiso 0.57(2) 1 calc PR A 2
C16' C 0.5126(11) 0.1146(7) 0.0212(8) 0.103(5) Uani 0.57(2) 1 d PGU A 2
H16B H 0.4675 0.0950 0.0435 0.123 Uiso 0.57(2) 1 calc PR A 2
C17 C 0.0845(5) 0.5103(3) 0.2323(4) 0.0871(16) Uani 1 1 d . A .
H17A H 0.0786 0.5214 0.1633 0.105 Uiso 1 1 calc R . .
C18 C 0.0104(5) 0.5322(3) 0.2611(6) 0.111(2) Uani 1 1 d . . .
H18A H -0.0445 0.5581 0.2120 0.134 Uiso 1 1 calc R . .
C19 C 0.0191(6) 0.5157(4) 0.3607(7) 0.122(2) Uani 1 1 d . . .
H19A H -0.0311 0.5292 0.3795 0.146 Uiso 1 1 calc R . .
C20 C 0.1001(6) 0.4798(4) 0.4340(6) 0.115(2) Uani 1 1 d . . .
H20A H 0.1067 0.4705 0.5038 0.138 Uiso 1 1 calc R . .
C21 C 0.1723(5) 0.4572(3) 0.4054(4) 0.0848(16) Uani 1 1 d . A .
H21A H 0.2265 0.4312 0.4553 0.102 Uiso 1 1 calc R . .
C22 C 0.1659(4) 0.4725(2) 0.3042(4) 0.0638(12) Uani 1 1 d . . .
C23 C 0.2462(4) 0.4490(2) 0.2747(4) 0.0721(13) Uani 1 1 d . A .
H23A H 0.3104 0.4661 0.3301 0.086 Uiso 1 1 calc R . .
H23B H 0.2344 0.4707 0.2056 0.086 Uiso 1 1 calc R . .
C24 C 0.1310(3) 0.3341(2) 0.1529(4) 0.0667(12) Uani 1 1 d . A .
H24A H 0.1252 0.2832 0.1423 0.080 Uiso 1 1 calc R . .
H24B H 0.0810 0.3487 0.1758 0.080 Uiso 1 1 calc R . .
C25 C 0.1062(4) 0.3686(2) 0.0435(4) 0.0690(13) Uani 1 1 d . A .
H25A H 0.1070 0.4196 0.0531 0.083 Uiso 1 1 calc R . .
H25B H 0.0381 0.3554 -0.0074 0.083 Uiso 1 1 calc R . .
C26 C 0.1616(9) 0.2555(6) -0.0616(18) 0.063(5) Uani 0.51(2) 1 d PDU A 1
H26A H 0.1843 0.2464 -0.1168 0.076 Uiso 0.51(2) 1 calc PR A 1
H26B H 0.1993 0.2250 0.0006 0.076 Uiso 0.51(2) 1 calc PR A 1
C27 C 0.0492(9) 0.2380(9) -0.1087(16) 0.083(5) Uani 0.51(2) 1 d PGDU A 1
C28 C 0.0092(10) 0.1936(8) -0.0571(15) 0.110(6) Uani 0.51(2) 1 d PGU A 1
H28A H 0.0492 0.1782 0.0141 0.132 Uiso 0.51(2) 1 calc PR A 1
C29 C -0.0904(10) 0.1721(8) -0.1121(18) 0.134(7) Uani 0.51(2) 1 d PGU A 1
H29A H -0.1172 0.1424 -0.0776 0.161 Uiso 0.51(2) 1 calc PR A 1
C30 C -0.1501(7) 0.1952(10) -0.2185(17) 0.135(8) Uani 0.51(2) 1 d PGU A 1
H30A H -0.2168 0.1808 -0.2553 0.162 Uiso 0.51(2) 1 calc PR A 1
C31 C -0.1101(12) 0.2397(11) -0.2701(14) 0.130(7) Uani 0.51(2) 1 d PGU A 1
H31A H -0.1501 0.2551 -0.3413 0.156 Uiso 0.51(2) 1 calc PR A 1
C32 C -0.0104(13) 0.2611(10) -0.2151(16) 0.101(5) Uani 0.51(2) 1 d PGU A 1
H32A H 0.0163 0.2908 -0.2496 0.122 Uiso 0.51(2) 1 calc PR A 1
C26' C 0.1554(13) 0.2541(7) -0.0413(19) 0.082(6) Uani 0.49(2) 1 d PDU A 2
H26C H 0.2038 0.2306 -0.0594 0.099 Uiso 0.49(2) 1 calc PR A 2
H26D H 0.1597 0.2331 0.0255 0.099 Uiso 0.49(2) 1 calc PR A 2
C27' C 0.0492(9) 0.2428(9) -0.1346(13) 0.078(5) Uani 0.49(2) 1 d PGDU A 2
C28' C -0.0096(12) 0.1970(9) -0.1079(14) 0.105(5) Uani 0.49(2) 1 d PGU A 2
H28B H 0.0186 0.1727 -0.0417 0.126 Uiso 0.49(2) 1 calc PR A 2
C29' C -0.1104(11) 0.1876(10) -0.1803(17) 0.134(7) Uani 0.49(2) 1 d PGU A 2
H29B H -0.1497 0.1570 -0.1625 0.161 Uiso 0.49(2) 1 calc PR A 2
C30' C -0.1525(8) 0.2240(10) -0.2794(16) 0.131(7) Uani 0.49(2) 1 d PGU A 2
H30B H -0.2199 0.2177 -0.3278 0.158 Uiso 0.49(2) 1 calc PR A 2
C31' C -0.0937(11) 0.2698(10) -0.3060(12) 0.109(6) Uani 0.49(2) 1 d PGU A 2
H31B H -0.1219 0.2942 -0.3723 0.131 Uiso 0.49(2) 1 calc PR A 2
C32' C 0.0071(11) 0.2792(9) -0.2336(14) 0.090(5) Uani 0.49(2) 1 d PGU A 2
H32B H 0.0464 0.3099 -0.2515 0.108 Uiso 0.49(2) 1 calc PR A 2
Cl1 Cl 0.29506(10) 0.37541(7) 0.74271(11) 0.0797(4) Uani 1 1 d D . .
O1 O 0.3623(9) 0.3768(7) 0.8530(6) 0.182(6) Uani 0.678(13) 1 d PDU B 1
O2 O 0.2558(8) 0.4449(4) 0.7167(11) 0.187(5) Uani 0.678(13) 1 d PDU B 1
O3 O 0.2207(9) 0.3270(6) 0.7261(11) 0.178(6) Uani 0.678(13) 1 d PDU B 1
O4 O 0.3436(9) 0.3582(8) 0.6809(10) 0.192(6) Uani 0.678(13) 1 d PDU B 1
O1' O 0.3400(19) 0.3076(8) 0.759(2) 0.240(14) Uani 0.322(13) 1 d PDU B 2
O2' O 0.3294(14) 0.4142(11) 0.8400(12) 0.124(8) Uani 0.322(13) 1 d PDU B 2
O3' O 0.1894(7) 0.3676(12) 0.6943(17) 0.155(10) Uani 0.322(13) 1 d PDU B 2
O4' O 0.3190(18) 0.4115(14) 0.6669(12) 0.176(12) Uani 0.322(13) 1 d PDU B 2

loop_
_atom_site_aniso_label
_atom_site_aniso_U_11
_atom_site_aniso_U_22
_atom_site_aniso_U_33
_atom_site_aniso_U_23
_atom_site_aniso_U_13
_atom_site_aniso_U_12
Ag1 0.0554(3) 0.0911(3) 0.0854(3) -0.0050(2) 0.0359(2) -0.00340(19)
S1 0.0636(8) 0.0646(7) 0.0670(7) 0.0017(5) 0.0305(6) 0.0004(6)
S2 0.0614(8) 0.0663(8) 0.0633(7) 0.0003(5) 0.0194(6) 0.0090(6)
S3 0.0635(7) 0.0786(8) 0.0564(7) 0.0094(5) 0.0291(6) 0.0041(6)
S4 0.0626(8) 0.0859(9) 0.0539(7) -0.0009(6) 0.0198(6) 0.0035(6)
C1 0.083(4) 0.073(3) 0.087(4) 0.004(3) 0.039(3) 0.001(3)
C2 0.059(4) 0.094(4) 0.134(5) -0.006(4) 0.020(3) 0.005(3)
C3 0.077(5) 0.078(4) 0.189(8) -0.010(4) 0.057(5) 0.013(3)
C4 0.085(5) 0.089(5) 0.148(6) -0.036(4) 0.046(4) 0.001(4)
C5 0.061(3) 0.079(4) 0.110(4) -0.016(3) 0.031(3) 0.004(3)
C6 0.063(3) 0.061(3) 0.074(3) 0.010(2) 0.034(3) 0.003(2)
C7 0.083(4) 0.076(3) 0.078(3) 0.013(2) 0.048(3) 0.013(3)
C8 0.054(3) 0.075(3) 0.084(3) 0.005(3) 0.024(2) -0.003(2)
C9 0.052(3) 0.082(3) 0.076(3) -0.004(2) 0.031(2) 0.002(2)
C10 0.076(11) 0.055(11) 0.062(10) 0.009(9) 0.016(8) 0.022(8)
C11 0.104(12) 0.059(10) 0.072(12) 0.000(10) 0.008(10) 0.009(10)
C12 0.094(10) 0.081(9) 0.040(8) 0.016(6) 0.020(7) 0.015(8)
C13 0.135(12) 0.106(12) 0.068(10) 0.014(8) 0.042(9) 0.036(10)
C14 0.171(15) 0.116(15) 0.090(11) 0.008(10) 0.064(11) 0.073(12)
C15 0.173(16) 0.142(13) 0.101(12) 0.057(11) 0.071(12) 0.080(12)
C16 0.121(13) 0.101(11) 0.092(11) 0.029(9) 0.051(10) 0.027(10)
C10' 0.072(8) 0.057(10) 0.063(8) 0.000(7) 0.011(6) -0.006(6)
C11' 0.086(8) 0.086(9) 0.038(6) -0.004(7) 0.015(6) 0.022(7)
C12' 0.129(11) 0.090(9) 0.063(9) -0.005(7) 0.029(8) 0.031(8)
C13' 0.128(10) 0.156(13) 0.087(9) -0.005(9) 0.053(8) 0.060(9)
C14' 0.158(13) 0.154(15) 0.076(8) -0.001(9) 0.022(9) 0.094(11)
C15' 0.148(13) 0.126(11) 0.071(7) -0.001(7) 0.002(8) 0.077(10)
C16' 0.103(10) 0.098(9) 0.058(6) -0.008(6) -0.006(6) 0.024(8)
C17 0.112(5) 0.078(4) 0.067(3) -0.001(3) 0.036(3) 0.008(3)
C18 0.107(5) 0.105(5) 0.104(5) -0.008(4) 0.032(4) 0.036(4)
C19 0.131(7) 0.132(6) 0.132(6) -0.002(5) 0.086(6) 0.017(5)
C20 0.154(7) 0.113(5) 0.119(5) 0.018(4) 0.097(6) 0.016(5)
C21 0.110(5) 0.081(4) 0.080(4) 0.014(3) 0.057(3) 0.012(3)
C22 0.080(3) 0.054(3) 0.057(3) -0.009(2) 0.031(3) -0.013(2)
C23 0.073(3) 0.078(3) 0.069(3) -0.011(2) 0.035(3) -0.021(3)
C24 0.057(3) 0.063(3) 0.091(4) -0.016(2) 0.042(3) -0.010(2)
C25 0.056(3) 0.067(3) 0.067(3) -0.011(2) 0.013(2) 0.009(2)
C26 0.054(8) 0.075(8) 0.049(7) -0.008(5) 0.014(6) 0.021(6)
C27 0.067(9) 0.085(9) 0.086(9) -0.037(7) 0.026(7) 0.012(8)
C28 0.085(9) 0.090(9) 0.125(14) -0.047(9) 0.021(9) -0.007(8)
C29 0.092(11) 0.117(11) 0.152(15) -0.052(10) 0.019(11) -0.002(9)
C30 0.062(9) 0.142(13) 0.143(16) -0.042(12) -0.006(10) -0.002(9)
C31 0.066(10) 0.152(15) 0.121(13) -0.037(10) -0.004(9) -0.001(10)
C32 0.074(9) 0.122(11) 0.100(11) -0.029(9) 0.032(8) -0.004(8)
C26' 0.061(9) 0.119(12) 0.076(11) -0.020(8) 0.038(8) 0.019(8)
C27' 0.062(9) 0.090(9) 0.073(9) -0.033(7) 0.022(7) 0.006(7)
C28' 0.085(10) 0.107(10) 0.105(12) -0.039(9) 0.027(8) -0.020(8)
C29' 0.075(11) 0.156(12) 0.135(15) -0.034(11) 0.015(11) -0.034(10)
C30' 0.061(9) 0.171(15) 0.133(13) -0.046(11) 0.018(9) -0.027(10)
C31' 0.073(9) 0.125(13) 0.098(10) -0.040(9) 0.009(8) -0.009(8)
C32' 0.062(8) 0.116(11) 0.072(8) -0.039(7) 0.011(7) -0.001(7)
Cl1 0.0757(9) 0.0775(9) 0.0705(9) 0.0002(7) 0.0192(7) -0.0059(7)
O1 0.180(10) 0.201(13) 0.079(6) 0.016(6) -0.018(5) 0.020(9)
O2 0.177(10) 0.109(7) 0.231(12) 0.041(7) 0.052(8) 0.034(6)
O3 0.181(12) 0.109(9) 0.281(14) -0.077(8) 0.137(11) -0.080(8)
O4 0.228(13) 0.210(15) 0.211(13) -0.016(10) 0.161(11) 0.007(10)
O1' 0.32(3) 0.122(16) 0.24(2) 0.042(15) 0.09(2) 0.123(18)
O2' 0.138(16) 0.115(14) 0.136(17) -0.067(12) 0.077(14) -0.062(12)
O3' 0.061(10) 0.16(2) 0.191(18) -0.057(16) 0.007(10) 0.000(11)
O4' 0.21(2) 0.20(2) 0.103(13) 0.066(15) 0.060(13) -0.03(2)

loop_
_atom_type_symbol
_atom_type_description
_atom_type_scat_dispersion_real
_atom_type_scat_dispersion_imag
_atom_type_scat_source
C C 0.0033 0.0016 'International Tables Vol C Tables 4.2.6.8 and 6.1.1.4'
H H 0.0000 0.0000 'International Tables Vol C Tables 4.2.6.8 and 6.1.1.4'
O O 0.0106 0.0060 'International Tables Vol C Tables 4.2.6.8 and 6.1.1.4'
S S 0.1246 0.1234 'International Tables Vol C Tables 4.2.6.8 and 6.1.1.4'
Cl Cl 0.1484 0.1585 'International Tables Vol C Tables 4.2.6.8 and 6.1.1.4'
Ag Ag -0.8971 1.1015 'International Tables Vol C Tables 4.2.6.8 and 6.1.1.4'

loop_
_geom_angle_atom_site_label_1
_geom_angle_atom_site_label_2
_geom_angle_atom_site_label_3
_geom_angle
_geom_angle_site_symmetry_1
_geom_angle_site_symmetry_3
_geom_angle_publ_flag
S2 Ag1 S3 141.27(4) . . ?
S2 Ag1 S4 116.36(5) . . ?
S3 Ag1 S4 86.58(5) . . ?
S2 Ag1 S1 85.17(5) . . ?
S3 Ag1 S1 110.93(4) . . ?
S4 Ag1 S1 120.14(4) . . ?
C8 S1 C7 100.4(2) . . ?
C8 S1 Ag1 98.5(2) . . ?
C7 S1 Ag1 106.7(2) . . ?
C9 S2 C10 105(1) . . ?
C9 S2 C10' 96.5(9) . . ?
C10 S2 C10' 10(2) . . ?
C9 S2 Ag1 95.60(15) . . ?
C10 S2 Ag1 106.9(5) . . ?
C10' S2 Ag1 103.6(4) . . ?
C24 S3 C23 101.3(2) . . ?
C24 S3 Ag1 99.35(15) . . ?
C23 S3 Ag1 99.89(15) . . ?
C25 S4 C26' 97.1(10) . . ?
C25 S4 C26 106.5(7) . . ?
C26' S4 C26 10.4(17) . . ?
C25 S4 Ag1 98.15(15) . . ?
C26' S4 Ag1 102.7(5) . . ?
C26 S4 Ag1 105.4(5) . . ?
C6 C1 C2 120.8(5) . . ?
C6 C1 H1A 119.6 . . ?
C2 C1 H1A 119.6 . . ?
C3 C2 C1 119.8(6) . . ?
C3 C2 H2A 120.1 . . ?
C1 C2 H2A 120.1 . . ?
C2 C3 C4 120.4(6) . . ?
C2 C3 H3A 119.8 . . ?
C4 C3 H3A 119.8 . . ?
C3 C4 C5 120.2(6) . . ?
C3 C4 H4A 119.9 . . ?
C5 C4 H4A 119.9 . . ?
C4 C5 C6 120.9(5) . . ?
C4 C5 H5A 119.5 . . ?
C6 C5 H5A 119.5 . . ?
C1 C6 C5 117.8(5) . . ?
C1 C6 C7 121.7(5) . . ?
C5 C6 C7 120.5(5) . . ?
C6 C7 S1 109.4(3) . . ?
C6 C7 H7A 109.8 . . ?
S1 C7 H7A 109.8 . . ?
C6 C7 H7B 109.8 . . ?
S1 C7 H7B 109.8 . . ?
H7A C7 H7B 108.2 . . ?
C9 C8 S1 115.1(3) . . ?
C9 C8 H8A 108.5 . . ?
S1 C8 H8A 108.5 . . ?
C9 C8 H8B 108.5 . . ?
S1 C8 H8B 108.5 . . ?
H8A C8 H8B 107.5 . . ?
C8 C9 S2 111.2(3) . . ?
C8 C9 H9A 109.4 . . ?
S2 C9 H9A 109.4 . . ?
C8 C9 H9B 109.4 . . ?
S2 C9 H9B 109.4 . . ?
H9A C9 H9B 108.0 . . ?
C11 C10 S2 110.2(10) . . ?
C11 C10 H10A 109.6 . . ?
S2 C10 H10A 109.6 . . ?
C11 C10 H10B 109.6 . . ?
S2 C10 H10B 109.6 . . ?
H10A C10 H10B 108.1 . . ?
C12 C11 C16 120.0 . . ?
C12 C11 C10 125.4(18) . . ?
C16 C11 C10 114.1(18) . . ?
C13 C12 C11 120.0 . . ?
C13 C12 H12A 120.0 . . ?
C11 C12 H12A 120.0 . . ?
C12 C13 C14 120.0 . . ?
C12 C13 H13A 120.0 . . ?
C14 C13 H13A 120.0 . . ?
C15 C14 C13 120.0 . . ?
C15 C14 H14A 120.0 . . ?
C13 C14 H14A 120.0 . . ?
C16 C15 C14 120.0 . . ?
C16 C15 H15A 120.0 . . ?
C14 C15 H15A 120.0 . . ?
C15 C16 C11 120.0 . . ?
C15 C16 H16A 120.0 . . ?
C11 C16 H16A 120.0 . . ?
C11' C10' S2 109.3(8) . . ?
C11' C10' H10C 109.8 . . ?
S2 C10' H10C 109.8 . . ?
C11' C10' H10D 109.8 . . ?
S2 C10' H10D 109.8 . . ?
H10C C10' H10D 108.3 . . ?
C12' C11' C16' 120.0 . . ?
C12' C11' C10' 117.8(14) . . ?
C16' C11' C10' 122.2(13) . . ?
C11' C12' C13' 120.0 . . ?
C11' C12' H12B 120.0 . . ?
C13' C12' H12B 120.0 . . ?
C14' C13' C12' 120.0 . . ?
C14' C13' H13B 120.0 . . ?
C12' C13' H13B 120.0 . . ?
C15' C14' C13' 120.0 . . ?
C15' C14' H14B 120.0 . . ?
C13' C14' H14B 120.0 . . ?
C14' C15' C16' 120.0 . . ?
C14' C15' H15B 120.0 . . ?
C16' C15' H15B 120.0 . . ?
C15' C16' C11' 120.0 . . ?
C15' C16' H16B 120.0 . . ?
C11' C16' H16B 120.0 . . ?
C22 C17 C18 120.9(5) . . ?
C22 C17 H17A 119.6 . . ?
C18 C17 H17A 119.6 . . ?
C19 C18 C17 119.3(6) . . ?
C19 C18 H18A 120.4 . . ?
C17 C18 H18A 120.4 . . ?
C18 C19 C20 120.9(6) . . ?
C18 C19 H19A 119.6 . . ?
C20 C19 H19A 119.6 . . ?
C19 C20 C21 120.0(6) . . ?
C19 C20 H20A 120.0 . . ?
C21 C20 H20A 120.0 . . ?
C20 C21 C22 121.0(6) . . ?
C20 C21 H21A 119.5 . . ?
C22 C21 H21A 119.5 . . ?
C17 C22 C21 118.0(5) . . ?
C17 C22 C23 121.4(4) . . ?
C21 C22 C23 120.6(5) . . ?
C22 C23 S3 114.0(3) . . ?
C22 C23 H23A 108.7 . . ?
S3 C23 H23A 108.7 . . ?
C22 C23 H23B 108.7 . . ?
S3 C23 H23B 108.7 . . ?
H23A C23 H23B 107.6 . . ?
C25 C24 S3 116.1(3) . . ?
C25 C24 H24A 108.3 . . ?
S3 C24 H24A 108.3 . . ?
C25 C24 H24B 108.3 . . ?
S3 C24 H24B 108.3 . . ?
H24A C24 H24B 107.4 . . ?
C24 C25 S4 117.0(3) . . ?
C24 C25 H25A 108.0 . . ?
S4 C25 H25A 108.0 . . ?
C24 C25 H25B 108.0 . . ?
S4 C25 H25B 108.0 . . ?
H25A C25 H25B 107.3 . . ?
C27 C26 S4 111.1(9) . . ?
C27 C26 H26A 109.4 . . ?
S4 C26 H26A 109.4 . . ?
C27 C26 H26B 109.4 . . ?
S4 C26 H26B 109.4 . . ?
H26A C26 H26B 108.0 . . ?
C28 C27 C32 120.0 . . ?
C28 C27 C26 123.6(14) . . ?
C32 C27 C26 115.8(14) . . ?
C27 C28 C29 120.0 . . ?
C27 C28 H28A 120.0 . . ?
C29 C28 H28A 120.0 . . ?
C28 C29 C30 120.0 . . ?
C28 C29 H29A 120.0 . . ?
C30 C29 H29A 120.0 . . ?
C29 C30 C31 120.0 . . ?
C29 C30 H30A 120.0 . . ?
C31 C30 H30A 120.0 . . ?
C32 C31 C30 120.0 . . ?
C32 C31 H31A 120.0 . . ?
C30 C31 H31A 120.0 . . ?
C31 C32 C27 120.0 . . ?
C31 C32 H32A 120.0 . . ?
C27 C32 H32A 120.0 . . ?
C27' C26' S4 111.2(10) . . ?
C27' C26' H26C 109.4 . . ?
S4 C26' H26C 109.4 . . ?
C27' C26' H26D 109.4 . . ?
S4 C26' H26D 109.4 . . ?
H26C C26' H26D 108.0 . . ?
C28' C27' C32' 120.0 . . ?
C28' C27' C26' 113.8(14) . . ?
C32' C27' C26' 125.8(13) . . ?
C27' C28' C29' 120.0 . . ?
C27' C28' H28B 120.0 . . ?
C29' C28' H28B 120.0 . . ?
C28' C29' C30' 120.0 . . ?
C28' C29' H29B 120.0 . . ?
C30' C29' H29B 120.0 . . ?
C31' C30' C29' 120.0 . . ?
C31' C30' H30B 120.0 . . ?
C29' C30' H30B 120.0 . . ?
C32' C31' C30' 120.0 . . ?
C32' C31' H31B 120.0 . . ?
C30' C31' H31B 120.0 . . ?
C31' C32' C27' 120.0 . . ?
C31' C32' H32B 120.0 . . ?
C27' C32' H32B 120.0 . . ?
O3 Cl1 O4 110.5(6) . . ?
O3 Cl1 O1 109.1(7) . . ?
O4 Cl1 O1 110.4(7) . . ?
O3 Cl1 O2' 115.3(9) . . ?
O4 Cl1 O2' 129.7(9) . . ?
O1 Cl1 O2' 34.8(8) . . ?
O3 Cl1 O4' 130.6(10) . . ?
O4 Cl1 O4' 44.6(9) . . ?
O1 Cl1 O4' 119.4(11) . . ?
O2' Cl1 O4' 109.9(8) . . ?
O3 Cl1 O1' 73.4(10) . . ?
O4 Cl1 O1' 62.9(10) . . ?
O1 Cl1 O1' 77.5(9) . . ?
O2' Cl1 O1' 112.1(8) . . ?
O4' Cl1 O1' 107.3(9) . . ?
O3 Cl1 O2 111.3(6) . . ?
O4 Cl1 O2 109.7(6) . . ?
O1 Cl1 O2 105.7(5) . . ?
O2' Cl1 O2 71.8(9) . . ?
O4' Cl1 O2 65.2(10) . . ?
O1' Cl1 O2 172.5(11) . . ?
O3 Cl1 O3' 37.6(8) . . ?
O4 Cl1 O3' 118.1(11) . . ?
O1 Cl1 O3' 128.3(11) . . ?
O2' Cl1 O3' 110.7(8) . . ?
O4' Cl1 O3' 107.6(8) . . ?
O1' Cl1 O3' 109.1(9) . . ?
O2 Cl1 O3' 74.4(9) . . ?

loop_
_geom_bond_atom_site_label_1
_geom_bond_atom_site_label_2
_geom_bond_distance
_geom_bond_site_symmetry_2
_geom_bond_publ_flag
Ag1 S2 2.515(1) . ?
Ag1 S3 2.523(1) . ?
Ag1 S4 2.590(1) . ?
Ag1 S1 2.604(1) . ?
S1 C8 1.810(5) . ?
S1 C7 1.827(5) . ?
S2 C9 1.824(5) . ?
S2 C10 1.83(1) . ?
S2 C10' 1.83(1) . ?
S3 C24 1.804(5) . ?
S3 C23 1.819(5) . ?
S4 C25 1.785(5) . ?
S4 C26' 1.82(1) . ?
S4 C26 1.83(1) . ?
C1 C6 1.377(7) . ?
C1 C2 1.390(8) . ?
C1 H1A 0.9300 . ?
C2 C3 1.355(8) . ?
C2 H2A 0.9300 . ?
C3 C4 1.358(9) . ?
C3 H3A 0.9300 . ?
C4 C5 1.372(7) . ?
C4 H4A 0.9300 . ?
C5 C6 1.384(7) . ?
C5 H5A 0.9300 . ?
C6 C7 1.483(6) . ?
C7 H7A 0.9700 . ?
C7 H7B 0.9700 . ?
C8 C9 1.508(6) . ?
C8 H8A 0.9700 . ?
C8 H8B 0.9700 . ?
C9 H9A 0.9700 . ?
C9 H9B 0.9700 . ?
C10 C11 1.523(9) . ?
C10 H10A 0.9700 . ?
C10 H10B 0.9700 . ?
C11 C12 1.3900 . ?
C11 C16 1.3900 . ?
C12 C13 1.3900 . ?
C12 H12A 0.9300 . ?
C13 C14 1.3900 . ?
C13 H13A 0.9300 . ?
C14 C15 1.3900 . ?
C14 H14A 0.9300 . ?
C15 C16 1.3900 . ?
C15 H15A 0.9300 . ?
C16 H16A 0.9300 . ?
C10' C11' 1.512(9) . ?
C10' H10C 0.9700 . ?
C10' H10D 0.9700 . ?
C11' C12' 1.3900 . ?
C11' C16' 1.3900 . ?
C12' C13' 1.3900 . ?
C12' H12B 0.9300 . ?
C13' C14' 1.3900 . ?
C13' H13B 0.9300 . ?
C14' C15' 1.3900 . ?
C14' H14B 0.9300 . ?
C15' C16' 1.3900 . ?
C15' H15B 0.9300 . ?
C16' H16B 0.9300 . ?
C17 C22 1.369(7) . ?
C17 C18 1.391(8) . ?
C17 H17A 0.9300 . ?
C18 C19 1.343(8) . ?
C18 H18A 0.9300 . ?
C19 C20 1.354(9) . ?
C19 H19A 0.9300 . ?
C20 C21 1.367(8) . ?
C20 H20A 0.9300 . ?
C21 C22 1.372(6) . ?
C21 H21A 0.9300 . ?
C22 C23 1.492(7) . ?
C23 H23A 0.9700 . ?
C23 H23B 0.9700 . ?
C24 C25 1.515(6) . ?
C24 H24A 0.9700 . ?
C24 H24B 0.9700 . ?
C25 H25A 0.9700 . ?
C25 H25B 0.9700 . ?
C26 C27 1.536(9) . ?
C26 H26A 0.9700 . ?
C26 H26B 0.9700 . ?
C27 C28 1.3900 . ?
C27 C32 1.3900 . ?
C28 C29 1.3900 . ?
C28 H28A 0.9300 . ?
C29 C30 1.3900 . ?
C29 H29A 0.9300 . ?
C30 C31 1.3900 . ?
C30 H30A 0.9300 . ?
C31 C32 1.3900 . ?
C31 H31A 0.9300 . ?
C32 H32A 0.9300 . ?
C26' C27' 1.537(9) . ?
C26' H26C 0.9700 . ?
C26' H26D 0.9700 . ?
C27' C28' 1.3900 . ?
C27' C32' 1.3900 . ?
C28' C29' 1.3900 . ?
C28' H28B 0.9300 . ?
C29' C30' 1.3900 . ?
C29' H29B 0.9300 . ?
C30' C31' 1.3900 . ?
C30' H30B 0.9300 . ?
C31' C32' 1.3900 . ?
C31' H31B 0.9300 . ?
C32' H32B 0.9300 . ?
Cl1 O3 1.374(7) . ?
Cl1 O4 1.376(7) . ?
Cl1 O1 1.384(7) . ?
Cl1 O2' 1.397(9) . ?
Cl1 O4' 1.413(9) . ?
Cl1 O1' 1.415(8) . ?
Cl1 O2 1.415(6) . ?
Cl1 O3' 1.416(9) . ?

loop_
_geom_torsion_atom_site_label_1
_geom_torsion_atom_site_label_2
_geom_torsion_atom_site_label_3
_geom_torsion_atom_site_label_4
_geom_torsion
_geom_torsion_site_symmetry_1
_geom_torsion_site_symmetry_2
_geom_torsion_site_symmetry_3
_geom_torsion_site_symmetry_4
_geom_torsion_publ_flag
S2 Ag1 S1 C8 3.20(16) . . . . ?
S3 Ag1 S1 C8 146.89(16) . . . . ?
S4 Ag1 S1 C8 -114.60(17) . . . . ?
S2 Ag1 S1 C7 106.74(16) . . . . ?
S3 Ag1 S1 C7 -109.57(16) . . . . ?
S4 Ag1 S1 C7 -11.05(17) . . . . ?
S3 Ag1 S2 C9 -146.33(16) . . . . ?
S4 Ag1 S2 C9 92.92(16) . . . . ?
S1 Ag1 S2 C9 -28.45(16) . . . . ?
S3 Ag1 S2 C10 105.8(13) . . . . ?
S4 Ag1 S2 C10 -15.0(13) . . . . ?
S1 Ag1 S2 C10 -136.3(13) . . . . ?
S3 Ag1 S2 C10' 115.6(9) . . . . ?
S4 Ag1 S2 C10' -5.2(9) . . . . ?
S1 Ag1 S2 C10' -126.6(9) . . . . ?
S2 Ag1 S3 C24 -117.25(16) . . . . ?
S4 Ag1 S3 C24 12.28(15) . . . . ?
S1 Ag1 S3 C24 133.32(15) . . . . ?
S2 Ag1 S3 C23 139.45(17) . . . . ?
S4 Ag1 S3 C23 -91.03(17) . . . . ?
S1 Ag1 S3 C23 30.01(17) . . . . ?
S2 Ag1 S4 C25 157.59(16) . . . . ?
S3 Ag1 S4 C25 10.19(17) . . . . ?
S1 Ag1 S4 C25 -102.09(17) . . . . ?
S2 Ag1 S4 C26' 58.3(10) . . . . ?
S3 Ag1 S4 C26' -89.1(10) . . . . ?
S1 Ag1 S4 C26' 158.6(10) . . . . ?
S2 Ag1 S4 C26 47.9(8) . . . . ?
S3 Ag1 S4 C26 -99.5(8) . . . . ?
S1 Ag1 S4 C26 148.2(8) . . . . ?
C6 C1 C2 C3 -1.2(9) . . . . ?
C1 C2 C3 C4 0.0(11) . . . . ?
C2 C3 C4 C5 1.4(11) . . . . ?
C3 C4 C5 C6 -1.6(10) . . . . ?
C2 C1 C6 C5 1.0(7) . . . . ?
C2 C1 C6 C7 -178.7(5) . . . . ?
C4 C5 C6 C1 0.4(8) . . . . ?
C4 C5 C6 C7 -179.9(5) . . . . ?
C1 C6 C7 S1 -116.5(4) . . . . ?
C5 C6 C7 S1 63.8(5) . . . . ?
C8 S1 C7 C6 -177.8(4) . . . . ?
Ag1 S1 C7 C6 80.0(4) . . . . ?
C7 S1 C8 C9 -76.9(4) . . . . ?
Ag1 S1 C8 C9 31.9(4) . . . . ?
S1 C8 C9 S2 -66.8(4) . . . . ?
C10 S2 C9 C8 168.1(7) . . . . ?
C10' S2 C9 C8 163.3(5) . . . . ?
Ag1 S2 C9 C8 58.8(3) . . . . ?
C9 S2 C10 C11 65(2) . . . . ?
C10' S2 C10 C11 94(6) . . . . ?
Ag1 S2 C10 C11 166.1(18) . . . . ?
S2 C10 C11 C12 -82(2) . . . . ?
S2 C10 C11 C16 89(2) . . . . ?
C16 C11 C12 C13 0.0 . . . . ?
C10 C11 C12 C13 170.9(13) . . . . ?
C11 C12 C13 C14 0.0 . . . . ?
C12 C13 C14 C15 0.0 . . . . ?
C13 C14 C15 C16 0.0 . . . . ?
C14 C15 C16 C11 0.0 . . . . ?
C12 C11 C16 C15 0.0 . . . . ?
C10 C11 C16 C15 -171.9(11) . . . . ?
C9 S2 C10' C11' 87.9(16) . . . . ?
C10 S2 C10' C11' -64(5) . . . . ?
Ag1 S2 C10' C11' -174.7(14) . . . . ?
S2 C10' C11' C12' -83.3(15) . . . . ?
S2 C10' C11' C16' 96.8(13) . . . . ?
C16' C11' C12' C13' 0.0 . . . . ?
C10' C11' C12' C13' -179.9(9) . . . . ?
C11' C12' C13' C14' 0.0 . . . . ?
C12' C13' C14' C15' 0.0 . . . . ?
C13' C14' C15' C16' 0.0 . . . . ?
C14' C15' C16' C11' 0.0 . . . . ?
C12' C11' C16' C15' 0.0 . . . . ?
C10' C11' C16' C15' 179.9(9) . . . . ?
C22 C17 C18 C19 -0.3(10) . . . . ?
C17 C18 C19 C20 1.8(11) . . . . ?
C18 C19 C20 C21 -2.8(12) . . . . ?
C19 C20 C21 C22 2.2(10) . . . . ?
C18 C17 C22 C21 -0.2(8) . . . . ?
C18 C17 C22 C23 -179.6(5) . . . . ?
C20 C21 C22 C17 -0.8(8) . . . . ?
C20 C21 C22 C23 178.6(5) . . . . ?
C17 C22 C23 S3 -113.3(5) . . . . ?
C21 C22 C23 S3 67.3(5) . . . . ?
C24 S3 C23 C22 61.2(4) . . . . ?
Ag1 S3 C23 C22 162.9(3) . . . . ?
C23 S3 C24 C25 61.5(4) . . . . ?
Ag1 S3 C24 C25 -40.7(3) . . . . ?
S3 C24 C25 S4 59.7(4) . . . . ?
C26' S4 C25 C24 64.9(6) . . . . ?
C26 S4 C25 C24 69.7(7) . . . . ?
Ag1 S4 C25 C24 -39.1(4) . . . . ?
C25 S4 C26 C27 39.5(17) . . . . ?
C26' S4 C26 C27 67(4) . . . . ?
Ag1 S4 C26 C27 143.1(14) . . . . ?
S4 C26 C27 C28 -111.3(14) . . . . ?
S4 C26 C27 C32 77.8(17) . . . . ?
C32 C27 C28 C29 0.0 . . . . ?
C26 C27 C28 C29 -170.5(16) . . . . ?
C27 C28 C29 C30 0.0 . . . . ?
C28 C29 C30 C31 0.0 . . . . ?
C29 C30 C31 C32 0.0 . . . . ?
C30 C31 C32 C27 0.0 . . . . ?
C28 C27 C32 C31 0.0 . . . . ?
C26 C27 C32 C31 171.3(14) . . . . ?
C25 S4 C26' C27' 72.5(19) . . . . ?
C26 S4 C26' C27' -81(5) . . . . ?
Ag1 S4 C26' C27' 172.6(16) . . . . ?
S4 C26' C27' C28' -130.4(15) . . . . ?
S4 C26' C27' C32' 43(2) . . . . ?
C32' C27' C28' C29' 0.0 . . . . ?
C26' C27' C28' C29' 173.4(15) . . . . ?
C27' C28' C29' C30' 0.0 . . . . ?
C28' C29' C30' C31' 0.0 . . . . ?
C29' C30' C31' C32' 0.0 . . . . ?
C30' C31' C32' C27' 0.0 . . . . ?
C28' C27' C32' C31' 0.0 . . . . ?
C26' C27' C32' C31' -172.5(18) . . . . ?
